data_4322358
loop_
_publ_author_name
'Hee-Joon Kim'
'James E. Redman'
'Moshe Nakash'
'Neil Feeder'
'Simon J. Teat'
'Jeremy K. M. Sanders'

_publ_section_title
;
 Synthesis, Structure, and Modeling of a Cyclic Rhodium(III) Porphyrin
 Dimer with an Encapsulated 4,4'-Bipyridine Ligand
;
_journal_name_full 'Inorganic Chemistry'
_journal_page_first 5178
_journal_page_last 5183
_journal_paper_doi 10.1021/ic990593i
_journal_volume 38
_journal_year 1999
_chemical_formula_moiety 'C65 H81 I N5 Rh'
_chemical_formula_sum 'C65 H81 I N5 Rh'
_chemical_formula_weight 1162.16
_chemical_name_systematic
; 
 ? 
;
_space_group_IT_number 2
_symmetry_cell_setting triclinic
_symmetry_space_group_name_Hall '-P 1'
_symmetry_space_group_name_H-M 'P -1'
_atom_sites_solution_hydrogens geom
_atom_sites_solution_primary direct
_atom_sites_solution_secondary difmap
_audit_creation_method SHELXL-97
_cell_angle_alpha 108.480(10)
_cell_angle_beta 93.770(10)
_cell_angle_gamma 99.220(10)
_cell_formula_units_Z 2
_cell_length_a 15.280(2)
_cell_length_b 16.062(2)
_cell_length_c 12.583(2)
_cell_measurement_temperature 180(2)
_cell_volume 2868.6(7)
_computing_cell_refinement 'R-AXIS Process'
_computing_data_collection 'R-AXIS Control'
_computing_data_reduction 'R-AXIS Process'
_computing_publication_material 'SHELX-97 (Sheldrick, 1997)'
_computing_structure_refinement 'SHELXL-97 (Sheldrick, 1997)'
_computing_structure_solution 'SHELXS-97 (Sheldrick, 1990)'
_diffrn_ambient_temperature 180(2)
_diffrn_measured_fraction_theta_full 0.949
_diffrn_measured_fraction_theta_max 0.949
_diffrn_measurement_device_type 'Rigaku R-Axis IIc'
_diffrn_radiation_monochromator graphite
_diffrn_radiation_source 'rotating anode'
_diffrn_radiation_type MoK\a
_diffrn_radiation_wavelength 0.71073
_diffrn_reflns_av_R_equivalents 0.0451
_diffrn_reflns_av_sigmaI/netI 0.0861
_diffrn_reflns_limit_h_max 18
_diffrn_reflns_limit_h_min 0
_diffrn_reflns_limit_k_max 18
_diffrn_reflns_limit_k_min -19
_diffrn_reflns_limit_l_max 14
_diffrn_reflns_limit_l_min -15
_diffrn_reflns_number 17110
_diffrn_reflns_theta_full 25.16
_diffrn_reflns_theta_max 25.16
_diffrn_reflns_theta_min 1.36
_exptl_absorpt_coefficient_mu 0.880
_exptl_absorpt_correction_type none
_exptl_crystal_colour red
_exptl_crystal_density_diffrn 1.345
_exptl_crystal_density_method 'not measured'
_exptl_crystal_description block
_exptl_crystal_F_000 1208
_exptl_crystal_size_max 0.25
_exptl_crystal_size_mid 0.20
_exptl_crystal_size_min 0.15
_refine_diff_density_max 0.527
_refine_diff_density_min -1.059
_refine_diff_density_rms 0.144
_refine_ls_extinction_method none
_refine_ls_goodness_of_fit_ref 1.045
_refine_ls_hydrogen_treatment mixed
_refine_ls_matrix_type full
_refine_ls_number_parameters 685
_refine_ls_number_reflns 9758
_refine_ls_number_restraints 2
_refine_ls_restrained_S_all 1.046
_refine_ls_R_factor_all 0.0606
_refine_ls_R_factor_gt 0.0410
_refine_ls_shift/su_max 1.663
_refine_ls_shift/su_mean 0.057
_refine_ls_structure_factor_coef Fsqd
_refine_ls_weighting_details 'w=1/[\s^2^(Fo^2^)+(0.0434P)^2^+0.0000P] where P=(Fo^2^+2Fc^2^)/3'
_refine_ls_weighting_scheme calc
_refine_ls_wR_factor_gt 0.0927
_refine_ls_wR_factor_ref 0.0984
_reflns_number_gt 7624
_reflns_number_total 9758
_reflns_threshold_expression >2sigma(I)
_cod_data_source_file ic990593i_3.cif
_cod_data_source_block js9824
_cod_depositor_comments
;
The following automatic conversions were performed:

'_refine_ls_weighting_scheme' value 'calc
w=1/[\s^2^(Fo^2^)+(0.0434P)^2^+0.0000P] where P=(Fo^2^+2Fc^2^)/3' was
changed to 'calc'. New tag '_refine_ls_weighting_details' was
created. The value of the new tag was set to
'w=1/[\s^2^(Fo^2^)+(0.0434P)^2^+0.0000P] where P=(Fo^2^+2Fc^2^)/3'.

Automatic conversion script
Id: cif_fix_values 3143 2015-03-26 13:38:13Z robertas 
;
_cod_database_code 4322358

loop_
_symmetry_equiv_pos_as_xyz
'x, y, z'
'-x, -y, -z'

loop_
_atom_site_label
_atom_site_type_symbol
_atom_site_fract_x
_atom_site_fract_y
_atom_site_fract_z
_atom_site_U_iso_or_equiv
_atom_site_adp_type
_atom_site_occupancy
_atom_site_calc_flag
_atom_site_refinement_flags
_atom_site_disorder_assembly
_atom_site_disorder_group
I1 I 0.789551(17) 0.116023(18) 0.11778(2) 0.02679(9) Uani 1 d . . .
Rh1 Rh 0.905771(18) 0.24522(2) 0.09082(2) 0.01741(9) Uani 1 d . . .
N1 N 1.0099(2) 0.2128(2) 0.1699(3) 0.0195(7) Uani 1 d . . .
N2 N 0.9252(2) 0.1644(2) -0.0649(3) 0.0203(7) Uani 1 d . . .
N3 N 0.8040(2) 0.2799(2) 0.0101(3) 0.0210(7) Uani 1 d . . .
N4 N 0.8838(2) 0.3228(2) 0.2473(3) 0.0210(7) Uani 1 d . . .
N5 N 0.9974(2) 0.3562(2) 0.0781(3) 0.0222(7) Uani 1 d . . .
C1 C 1.0620(2) 0.1545(3) 0.1150(3) 0.0183(8) Uani 1 d . . .
C2 C 1.0505(2) 0.1077(3) 0.0007(3) 0.0213(9) Uani 1 d . . .
H2 H 1.0904 0.0678 -0.0243 0.026 Uiso 1 calc R . .
C3 C 0.9884(2) 0.1113(3) -0.0821(3) 0.0198(8) Uani 1 d . . .
C4 C 0.9812(3) 0.0585(3) -0.2004(3) 0.0217(9) Uani 1 d . . .
C5 C 0.9115(3) 0.0772(3) -0.2544(3) 0.0230(9) Uani 1 d . . .
C6 C 0.8753(2) 0.1454(3) -0.1693(3) 0.0216(9) Uani 1 d . . .
C7 C 0.8050(2) 0.1872(3) -0.1870(3) 0.0214(9) Uani 1 d . . .
C8 C 0.7728(2) 0.2523(3) -0.1035(3) 0.0219(9) Uani 1 d . . .
C9 C 0.6991(2) 0.2980(3) -0.1188(3) 0.0242(9) Uani 1 d . . .
C10 C 0.6870(3) 0.3493(3) -0.0145(4) 0.0265(10) Uani 1 d . . .
C11 C 0.7510(2) 0.3364(3) 0.0658(3) 0.0224(9) Uani 1 d . . .
C12 C 0.7537(3) 0.3723(3) 0.1813(3) 0.0261(9) Uani 1 d . . .
H12 H 0.7099 0.4073 0.2070 0.031 Uiso 1 calc R . .
C13 C 0.8116(2) 0.3641(3) 0.2645(3) 0.0220(9) Uani 1 d . . .
C14 C 0.8053(3) 0.3992(3) 0.3833(3) 0.0253(9) Uani 1 d . . .
C15 C 0.8754(3) 0.3820(3) 0.4388(3) 0.0252(9) Uani 1 d . . .
C16 C 0.9252(2) 0.3315(3) 0.3523(3) 0.0207(9) Uani 1 d . . .
C17 C 1.0001(2) 0.2955(3) 0.3692(3) 0.0209(9) Uani 1 d . . .
C18 C 1.0419(2) 0.2425(3) 0.2833(3) 0.0208(9) Uani 1 d . . .
C19 C 1.1216(3) 0.2047(3) 0.2978(3) 0.0224(9) Uani 1 d . . .
C20 C 1.1323(2) 0.1497(3) 0.1945(3) 0.0213(9) Uani 1 d . . .
C21 C 0.8802(3) 0.0316(3) -0.3786(3) 0.0318(10) Uani 1 d . . .
H21A H 0.8846 0.0764 -0.4167 0.048 Uiso 1 calc R . .
H21B H 0.8180 0.0006 -0.3889 0.048 Uiso 1 calc R . .
H21C H 0.9178 -0.0118 -0.4109 0.048 Uiso 1 calc R . .
C22 C 0.6456(3) 0.2938(4) -0.2258(4) 0.0395(12) Uani 1 d . . .
H22A H 0.6087 0.2340 -0.2606 0.059 Uiso 1 calc R . .
H22B H 0.6863 0.3063 -0.2782 0.059 Uiso 1 calc R . .
H22C H 0.6071 0.3383 -0.2081 0.059 Uiso 1 calc R . .
C23 C 0.8955(3) 0.4137(3) 0.5659(3) 0.0351(11) Uani 1 d . . .
H23A H 0.9445 0.4658 0.5907 0.053 Uiso 1 calc R . .
H23B H 0.9130 0.3656 0.5898 0.053 Uiso 1 calc R . .
H23C H 0.8422 0.4303 0.5998 0.053 Uiso 1 calc R . .
C24 C 1.1859(3) 0.2243(3) 0.4021(3) 0.0338(11) Uani 1 d . . .
H24A H 1.1573 0.1972 0.4539 0.051 Uiso 1 calc R . .
H24B H 1.2031 0.2892 0.4394 0.051 Uiso 1 calc R . .
H24C H 1.2392 0.1994 0.3812 0.051 Uiso 1 calc R . .
C25 C 1.0435(3) -0.0033(3) -0.2513(3) 0.0265(9) Uani 1 d . . .
H25A H 1.0084 -0.0566 -0.3113 0.032 Uiso 1 calc R . .
H25B H 1.0695 -0.0239 -0.1922 0.032 Uiso 1 calc R . .
C26 C 1.1197(3) 0.0396(3) -0.3016(3) 0.0289(10) Uani 1 d . . .
H26A H 1.1564 -0.0055 -0.3343 0.035 Uiso 1 calc R . .
H26B H 1.0938 0.0569 -0.3638 0.035 Uiso 1 calc R . .
C27 C 1.1796(3) 0.1211(3) -0.2171(4) 0.0337(11) Uani 1 d . . .
H27A H 1.2070 0.1030 -0.1565 0.040 Uiso 1 calc R . .
H27B H 1.1421 0.1648 -0.1821 0.040 Uiso 1 calc R . .
C28 C 1.2541(3) 0.1678(4) -0.2650(4) 0.0440(13) Uani 1 d . . .
H28A H 1.2279 0.1822 -0.3296 0.053 Uiso 1 calc R . .
H28B H 1.2956 0.1266 -0.2935 0.053 Uiso 1 calc R . .
C29 C 1.3071(3) 0.2548(4) -0.1760(5) 0.0580(16) Uani 1 d . . .
H29A H 1.2646 0.2937 -0.1440 0.070 Uiso 1 calc R . .
H29B H 1.3358 0.2393 -0.1137 0.070 Uiso 1 calc R . .
C30 C 1.3780(4) 0.3068(5) -0.2201(6) 0.084(2) Uani 1 d . . .
H30A H 1.4086 0.3603 -0.1584 0.126 Uiso 1 calc R . .
H30B H 1.3502 0.3246 -0.2798 0.126 Uiso 1 calc R . .
H30C H 1.4212 0.2694 -0.2507 0.126 Uiso 1 calc R . .
C31 C 0.6198(3) 0.4086(3) 0.0217(4) 0.0318(10) Uani 1 d . . .
H31A H 0.5975 0.4250 -0.0432 0.038 Uiso 1 calc R . .
H31B H 0.6497 0.4645 0.0820 0.038 Uiso 1 calc R . .
C32 C 0.5397(3) 0.3636(3) 0.0656(4) 0.0324(10) Uani 1 d . . .
H32A H 0.5048 0.3125 0.0023 0.039 Uiso 1 calc R . .
H32B H 0.5623 0.3397 0.1233 0.039 Uiso 1 calc R . .
C33 C 0.4781(3) 0.4278(3) 0.1171(4) 0.0359(11) Uani 1 d . . .
H33A H 0.5131 0.4789 0.1801 0.043 Uiso 1 calc R . .
H33B H 0.4554 0.4515 0.0593 0.043 Uiso 1 calc R . .
C34 C 0.3995(3) 0.3844(3) 0.1606(4) 0.0342(11) Uani 1 d . . .
H34A H 0.4225 0.3620 0.2197 0.041 Uiso 1 calc R . .
H34B H 0.3659 0.3321 0.0979 0.041 Uiso 1 calc R . .
C35 C 0.3356(3) 0.4457(3) 0.2095(4) 0.0390(12) Uani 1 d . . .
H35A H 0.3111 0.4672 0.1504 0.047 Uiso 1 calc R . .
H35B H 0.3688 0.4984 0.2719 0.047 Uiso 1 calc R . .
C36 C 0.2589(3) 0.3992(4) 0.2536(4) 0.0474(14) Uani 1 d . . .
H36A H 0.2170 0.4395 0.2788 0.071 Uiso 1 calc R . .
H36B H 0.2823 0.3830 0.3172 0.071 Uiso 1 calc R . .
H36C H 0.2279 0.3450 0.1933 0.071 Uiso 1 calc R . .
C37 C 0.7277(3) 0.4407(3) 0.4308(4) 0.0346(11) Uani 1 d . . .
H37A H 0.7078 0.4753 0.3843 0.042 Uiso 1 calc R . .
H37B H 0.7473 0.4824 0.5088 0.042 Uiso 1 calc R . .
C38 C 0.6490(3) 0.3669(4) 0.4314(6) 0.0651(19) Uani 1 d . . .
H38A H 0.6377 0.3199 0.3562 0.078 Uiso 1 calc R A 1
H38B H 0.6670 0.3392 0.4873 0.078 Uiso 1 calc R A 1
C39 C 0.5638(4) 0.3991(5) 0.4589(6) 0.0701(19) Uani 0.55 d PD B 1
H39A H 0.5511 0.4361 0.4120 0.084 Uiso 0.55 calc PR B 1
H39B H 0.5717 0.4378 0.5390 0.084 Uiso 0.55 calc PR B 1
C40 C 0.4827(7) 0.3225(9) 0.4387(11) 0.068(4) Uani 0.55 d PD B 1
H40A H 0.4277 0.3477 0.4514 0.082 Uiso 0.55 calc PR B 1
H40B H 0.4756 0.2822 0.3594 0.082 Uiso 0.55 calc PR B 1
C41 C 0.4949(8) 0.2706(12) 0.5162(13) 0.080(4) Uani 0.55 d P B 1
H41A H 0.5018 0.3112 0.5953 0.096 Uiso 0.55 calc PR B 1
H41B H 0.5503 0.2461 0.5038 0.096 Uiso 0.55 calc PR B 1
C42 C 0.4187(19) 0.197(2) 0.498(3) 0.149(12) Uani 0.55 d P B 1
H42A H 0.3645 0.2210 0.5155 0.223 Uiso 0.55 calc PR B 1
H42B H 0.4304 0.1623 0.5477 0.223 Uiso 0.55 calc PR B 1
H42C H 0.4104 0.1575 0.4192 0.223 Uiso 0.55 calc PR B 1
C39' C 0.5638(4) 0.3991(5) 0.4589(6) 0.0701(19) Uani 0.45 d P B 2
H39C H 0.5305 0.3990 0.3886 0.084 Uiso 0.45 calc PR B 2
H39D H 0.5784 0.4616 0.5112 0.084 Uiso 0.45 calc PR B 2
C40' C 0.5035(9) 0.3422(9) 0.5128(13) 0.059(4) Uani 0.45 d PD B 2
H40C H 0.4530 0.3713 0.5398 0.071 Uiso 0.45 calc PR B 2
H40D H 0.5379 0.3355 0.5781 0.071 Uiso 0.45 calc PR B 2
C41' C 0.4689(11) 0.2514(10) 0.4241(12) 0.070(5) Uani 0.45 d PD B 2
H41C H 0.4254 0.2576 0.3666 0.084 Uiso 0.45 calc PR B 2
H41D H 0.5192 0.2289 0.3860 0.084 Uiso 0.45 calc PR B 2
C42' C 0.4211(11) 0.1796(18) 0.479(3) 0.061(7) Uani 0.45 d P B 2
H42D H 0.4055 0.1203 0.4209 0.092 Uiso 0.45 calc PR B 2
H42E H 0.3668 0.1978 0.5082 0.092 Uiso 0.45 calc PR B 2
H42F H 0.4623 0.1774 0.5407 0.092 Uiso 0.45 calc PR B 2
C43 C 1.2028(2) 0.0942(3) 0.1659(3) 0.0249(9) Uani 1 d . . .
H43A H 1.1761 0.0372 0.1056 0.030 Uiso 1 calc R . .
H43B H 1.2226 0.0796 0.2333 0.030 Uiso 1 calc R . .
C44 C 1.2851(3) 0.1388(3) 0.1267(4) 0.0361(11) Uani 1 d . . .
H44A H 1.3041 0.2013 0.1778 0.043 Uiso 1 calc R . .
H44B H 1.2689 0.1400 0.0498 0.043 Uiso 1 calc R . .
C45 C 1.3633(3) 0.0888(4) 0.1258(5) 0.0453(13) Uani 1 d . . .
H45A H 1.3857 0.0972 0.2048 0.054 Uiso 1 calc R . .
H45B H 1.3402 0.0241 0.0873 0.054 Uiso 1 calc R . .
C46 C 1.4415(3) 0.1180(4) 0.0683(6) 0.0624(18) Uani 1 d . . .
H46A H 1.4947 0.0976 0.0929 0.075 Uiso 1 calc R . .
H46B H 1.4554 0.1841 0.0930 0.075 Uiso 1 calc R . .
C47 C 1.4230(4) 0.0809(5) -0.0612(6) 0.080(2) Uani 1 d . . .
H47A H 1.3730 0.1056 -0.0859 0.095 Uiso 1 calc R . .
H47B H 1.4036 0.0151 -0.0852 0.095 Uiso 1 calc R . .
C48 C 1.5040(5) 0.1027(5) -0.1212(7) 0.098(3) Uani 1 d . . .
H48A H 1.4958 0.0606 -0.1986 0.148 Uiso 1 calc R . .
H48B H 1.5585 0.0974 -0.0802 0.148 Uiso 1 calc R . .
H48C H 1.5093 0.1638 -0.1230 0.148 Uiso 1 calc R . .
C49 C 0.7586(3) 0.1590(3) -0.3053(3) 0.0276(9) Uani 1 d . . .
C50 C 0.6850(3) 0.0901(3) -0.3429(4) 0.0409(12) Uani 1 d . . .
H50 H 0.6622 0.0606 -0.2932 0.049 Uiso 1 calc R . .
C51 C 0.6440(4) 0.0639(4) -0.4545(5) 0.0617(17) Uani 1 d . . .
H51 H 0.5928 0.0172 -0.4796 0.074 Uiso 1 calc R . .
C52 C 0.6775(4) 0.1054(5) -0.5280(5) 0.0673(18) Uani 1 d . . .
H52 H 0.6501 0.0866 -0.6039 0.081 Uiso 1 calc R . .
C53 C 0.7508(4) 0.1745(4) -0.4909(4) 0.0566(16) Uani 1 d . . .
H53 H 0.7738 0.2034 -0.5412 0.068 Uiso 1 calc R . .
C54 C 0.7907(3) 0.2014(4) -0.3807(4) 0.0388(12) Uani 1 d . . .
H54 H 0.8406 0.2495 -0.3555 0.047 Uiso 1 calc R . .
C55 C 1.0336(3) 0.3052(3) 0.4874(3) 0.0216(9) Uani 1 d . . .
C56 C 1.0927(3) 0.3810(3) 0.5566(3) 0.0308(10) Uani 1 d . . .
H56 H 1.1118 0.4285 0.5288 0.037 Uiso 1 calc R . .
C57 C 1.1243(3) 0.3881(3) 0.6663(4) 0.0378(11) Uani 1 d . . .
H57 H 1.1655 0.4398 0.7126 0.045 Uiso 1 calc R . .
C58 C 1.0952(3) 0.3194(4) 0.7068(4) 0.0412(12) Uani 1 d . . .
H58 H 1.1161 0.3240 0.7816 0.049 Uiso 1 calc R . .
C59 C 1.0362(3) 0.2444(3) 0.6397(4) 0.0351(11) Uani 1 d . . .
H59 H 1.0159 0.1975 0.6682 0.042 Uiso 1 calc R . .
C60 C 1.0061(3) 0.2371(3) 0.5297(3) 0.0268(10) Uani 1 d . . .
H60 H 0.9660 0.1847 0.4832 0.032 Uiso 1 calc R . .
C61 C 1.0684(3) 0.3446(3) 0.0239(3) 0.0293(10) Uani 1 d . . .
H61 H 1.0758 0.2855 -0.0152 0.035 Uiso 1 calc R . .
C62 C 1.1320(3) 0.4158(3) 0.0224(4) 0.0354(11) Uani 1 d . . .
H62 H 1.1821 0.4053 -0.0173 0.042 Uiso 1 calc R . .
C63 C 1.1227(3) 0.5016(3) 0.0783(4) 0.0352(11) Uani 1 d . . .
H63 H 1.1660 0.5513 0.0789 0.042 Uiso 1 calc R . .
C64 C 1.0473(3) 0.5136(3) 0.1342(4) 0.0332(11) Uani 1 d . . .
H64 H 1.0377 0.5721 0.1728 0.040 Uiso 1 calc R . .
C65 C 0.9874(3) 0.4397(3) 0.1326(3) 0.0268(10) Uani 1 d . . .
H65 H 0.9366 0.4482 0.1717 0.032 Uiso 1 calc R . .

loop_
_atom_site_aniso_label
_atom_site_aniso_U_11
_atom_site_aniso_U_22
_atom_site_aniso_U_33
_atom_site_aniso_U_23
_atom_site_aniso_U_13
_atom_site_aniso_U_12
I1 0.02590(15) 0.02363(16) 0.03309(17) 0.01212(13) 0.00627(12) 0.00452(11)
Rh1 0.01737(15) 0.01908(18) 0.01769(17) 0.00700(13) 0.00315(12) 0.00671(13)
N1 0.0190(16) 0.0212(18) 0.0182(17) 0.0068(14) 0.0027(13) 0.0026(14)
N2 0.0213(16) 0.0223(19) 0.0191(17) 0.0087(15) 0.0008(13) 0.0059(14)
N3 0.0194(16) 0.0206(18) 0.0256(18) 0.0098(15) 0.0031(14) 0.0070(14)
N4 0.0206(16) 0.0197(18) 0.0253(18) 0.0092(15) 0.0036(14) 0.0074(14)
N5 0.0242(17) 0.0213(19) 0.0232(18) 0.0094(15) 0.0009(14) 0.0069(14)
C1 0.0192(18) 0.016(2) 0.020(2) 0.0048(16) 0.0058(16) 0.0055(16)
C2 0.0215(19) 0.022(2) 0.023(2) 0.0077(18) 0.0054(16) 0.0097(17)
C3 0.0225(19) 0.021(2) 0.020(2) 0.0088(17) 0.0070(16) 0.0083(16)
C4 0.027(2) 0.020(2) 0.019(2) 0.0053(17) 0.0071(17) 0.0074(17)
C5 0.027(2) 0.021(2) 0.020(2) 0.0064(17) 0.0020(17) 0.0048(17)
C6 0.0200(19) 0.024(2) 0.023(2) 0.0124(18) -0.0003(16) 0.0022(17)
C7 0.0216(19) 0.022(2) 0.023(2) 0.0113(18) 0.0016(16) 0.0040(17)
C8 0.0204(19) 0.023(2) 0.025(2) 0.0113(18) 0.0019(16) 0.0048(17)
C9 0.0185(19) 0.029(2) 0.031(2) 0.017(2) 0.0040(17) 0.0057(17)
C10 0.020(2) 0.027(2) 0.040(3) 0.020(2) 0.0028(18) 0.0071(18)
C11 0.0190(19) 0.023(2) 0.028(2) 0.0114(18) 0.0041(17) 0.0071(17)
C12 0.026(2) 0.023(2) 0.031(2) 0.0086(19) 0.0041(18) 0.0105(18)
C13 0.0221(19) 0.020(2) 0.025(2) 0.0076(18) 0.0071(17) 0.0071(17)
C14 0.030(2) 0.022(2) 0.026(2) 0.0081(19) 0.0098(18) 0.0084(18)
C15 0.033(2) 0.024(2) 0.022(2) 0.0075(18) 0.0101(18) 0.0097(18)
C16 0.0226(19) 0.019(2) 0.021(2) 0.0088(17) 0.0032(16) 0.0014(17)
C17 0.0224(19) 0.021(2) 0.019(2) 0.0072(17) 0.0019(16) 0.0032(17)
C18 0.0210(19) 0.022(2) 0.021(2) 0.0090(17) 0.0027(16) 0.0061(17)
C19 0.0212(19) 0.026(2) 0.023(2) 0.0109(18) 0.0023(16) 0.0072(17)
C20 0.0180(18) 0.026(2) 0.022(2) 0.0109(18) 0.0038(16) 0.0032(17)
C21 0.040(2) 0.032(3) 0.020(2) 0.0034(19) 0.0002(19) 0.009(2)
C22 0.035(2) 0.052(3) 0.038(3) 0.020(2) -0.003(2) 0.019(2)
C23 0.047(3) 0.038(3) 0.024(2) 0.008(2) 0.008(2) 0.023(2)
C24 0.029(2) 0.050(3) 0.022(2) 0.007(2) 0.0007(18) 0.019(2)
C25 0.038(2) 0.024(2) 0.015(2) 0.0023(18) 0.0014(18) 0.0084(19)
C26 0.033(2) 0.038(3) 0.021(2) 0.010(2) 0.0120(18) 0.019(2)
C27 0.031(2) 0.046(3) 0.027(2) 0.016(2) 0.0078(19) 0.008(2)
C28 0.034(3) 0.055(3) 0.044(3) 0.018(3) 0.011(2) 0.006(2)
C29 0.046(3) 0.070(4) 0.052(3) 0.019(3) -0.003(3) 0.001(3)
C30 0.070(4) 0.078(5) 0.098(5) 0.034(4) 0.008(4) -0.013(4)
C31 0.026(2) 0.036(3) 0.042(3) 0.022(2) 0.0047(19) 0.015(2)
C32 0.026(2) 0.031(3) 0.043(3) 0.015(2) 0.004(2) 0.0099(19)
C33 0.033(2) 0.033(3) 0.048(3) 0.019(2) 0.008(2) 0.014(2)
C34 0.031(2) 0.034(3) 0.038(3) 0.011(2) 0.005(2) 0.013(2)
C35 0.036(2) 0.038(3) 0.044(3) 0.009(2) 0.012(2) 0.015(2)
C36 0.045(3) 0.054(3) 0.051(3) 0.020(3) 0.022(3) 0.020(3)
C37 0.034(2) 0.042(3) 0.032(2) 0.012(2) 0.014(2) 0.018(2)
C38 0.048(3) 0.070(4) 0.111(5) 0.055(4) 0.050(4) 0.039(3)
C39 0.055(4) 0.083(5) 0.091(5) 0.040(4) 0.033(4) 0.033(4)
C40 0.054(7) 0.105(13) 0.047(7) 0.034(8) 0.003(6) 0.005(8)
C41 0.043(7) 0.110(13) 0.097(11) 0.058(10) 0.010(7) -0.007(8)
C42 0.17(3) 0.14(2) 0.102(15) 0.015(15) -0.020(17) 0.02(2)
C39' 0.055(4) 0.083(5) 0.091(5) 0.040(4) 0.033(4) 0.033(4)
C40' 0.048(8) 0.091(12) 0.049(9) 0.037(9) 0.007(7) 0.013(8)
C41' 0.056(9) 0.103(13) 0.048(10) 0.038(9) -0.002(7) -0.020(9)
C42' 0.019(7) 0.058(11) 0.13(2) 0.070(13) 0.008(9) -0.011(7)
C43 0.021(2) 0.031(2) 0.027(2) 0.0120(19) 0.0047(17) 0.0110(18)
C44 0.027(2) 0.041(3) 0.048(3) 0.020(2) 0.012(2) 0.014(2)
C45 0.022(2) 0.044(3) 0.061(3) 0.006(3) 0.004(2) 0.006(2)
C46 0.038(3) 0.049(4) 0.103(5) 0.021(4) 0.028(3) 0.016(3)
C47 0.068(4) 0.094(6) 0.104(6) 0.055(5) 0.045(4) 0.031(4)
C48 0.096(5) 0.069(5) 0.157(8) 0.054(5) 0.084(5) 0.034(4)
C49 0.029(2) 0.030(2) 0.024(2) 0.0080(19) -0.0055(18) 0.0120(19)
C50 0.037(3) 0.037(3) 0.042(3) 0.010(2) -0.011(2) 0.002(2)
C51 0.051(3) 0.050(4) 0.063(4) 0.000(3) -0.031(3) 0.005(3)
C52 0.080(5) 0.086(5) 0.033(3) 0.012(3) -0.019(3) 0.035(4)
C53 0.069(4) 0.082(5) 0.030(3) 0.024(3) 0.002(3) 0.035(3)
C54 0.042(3) 0.048(3) 0.033(3) 0.018(2) 0.005(2) 0.014(2)
C55 0.028(2) 0.023(2) 0.016(2) 0.0066(17) 0.0042(16) 0.0098(17)
C56 0.040(2) 0.025(2) 0.025(2) 0.0068(19) -0.0039(19) 0.005(2)
C57 0.048(3) 0.030(3) 0.028(2) 0.000(2) -0.005(2) 0.009(2)
C58 0.055(3) 0.050(3) 0.023(2) 0.012(2) 0.002(2) 0.024(3)
C59 0.044(3) 0.040(3) 0.032(3) 0.022(2) 0.010(2) 0.017(2)
C60 0.028(2) 0.028(2) 0.027(2) 0.0101(19) 0.0066(18) 0.0081(19)
C61 0.034(2) 0.024(2) 0.025(2) 0.0040(19) 0.0034(18) 0.0005(19)
C62 0.027(2) 0.043(3) 0.032(3) 0.010(2) 0.0087(19) 0.000(2)
C63 0.033(2) 0.037(3) 0.034(3) 0.015(2) 0.003(2) -0.004(2)
C64 0.044(3) 0.024(2) 0.030(3) 0.009(2) 0.006(2) 0.003(2)
C65 0.030(2) 0.027(2) 0.026(2) 0.0112(19) 0.0026(18) 0.0080(19)

loop_
_atom_type_symbol
_atom_type_description
_atom_type_scat_dispersion_real
_atom_type_scat_dispersion_imag
_atom_type_scat_source
C C 0.0033 0.0016 'International Tables Vol C Tables 4.2.6.8 and 6.1.1.4'
H H 0.0000 0.0000 'International Tables Vol C Tables 4.2.6.8 and 6.1.1.4'
N N 0.0061 0.0033 'International Tables Vol C Tables 4.2.6.8 and 6.1.1.4'
Rh Rh -1.1178 0.9187 'International Tables Vol C Tables 4.2.6.8 and 6.1.1.4'
I I -0.4742 1.8119 'International Tables Vol C Tables 4.2.6.8 and 6.1.1.4'

loop_
_geom_angle_atom_site_label_1
_geom_angle_atom_site_label_2
_geom_angle_atom_site_label_3
_geom_angle
_geom_angle_site_symmetry_1
_geom_angle_site_symmetry_3
_geom_angle_publ_flag
N1 Rh1 N3 178.44(11) . . ?
N1 Rh1 N2 92.40(13) . . ?
N3 Rh1 N2 87.22(13) . . ?
N1 Rh1 N4 87.54(13) . . ?
N3 Rh1 N4 92.88(13) . . ?
N2 Rh1 N4 178.27(11) . . ?
N1 Rh1 N5 88.19(12) . . ?
N3 Rh1 N5 90.32(12) . . ?
N2 Rh1 N5 91.99(12) . . ?
N4 Rh1 N5 89.74(12) . . ?
N1 Rh1 I1 92.48(8) . . ?
N3 Rh1 I1 89.04(8) . . ?
N2 Rh1 I1 91.65(8) . . ?
N4 Rh1 I1 86.62(8) . . ?
N5 Rh1 I1 176.27(9) . . ?
C1 N1 C18 107.0(3) . . ?
C1 N1 Rh1 124.1(3) . . ?
C18 N1 Rh1 129.0(3) . . ?
C3 N2 C6 106.8(3) . . ?
C3 N2 Rh1 123.9(3) . . ?
C6 N2 Rh1 129.0(3) . . ?
C11 N3 C8 106.9(3) . . ?
C11 N3 Rh1 123.2(3) . . ?
C8 N3 Rh1 129.8(3) . . ?
C13 N4 C16 107.3(3) . . ?
C13 N4 Rh1 122.9(3) . . ?
C16 N4 Rh1 129.0(3) . . ?
C61 N5 C65 118.5(4) . . ?
C61 N5 Rh1 121.4(3) . . ?
C65 N5 Rh1 119.9(3) . . ?
N1 C1 C2 125.6(4) . . ?
N1 C1 C20 110.2(3) . . ?
C2 C1 C20 124.2(4) . . ?
C1 C2 C3 128.3(4) . . ?
C1 C2 H2 115.8 . . ?
C3 C2 H2 115.8 . . ?
N2 C3 C2 125.6(4) . . ?
N2 C3 C4 110.3(3) . . ?
C2 C3 C4 124.1(4) . . ?
C5 C4 C3 107.3(3) . . ?
C5 C4 C25 127.7(4) . . ?
C3 C4 C25 124.9(4) . . ?
C4 C5 C6 107.2(3) . . ?
C4 C5 C21 123.0(4) . . ?
C6 C5 C21 129.8(4) . . ?
N2 C6 C7 124.1(4) . . ?
N2 C6 C5 108.3(3) . . ?
C7 C6 C5 127.6(4) . . ?
C6 C7 C8 125.8(4) . . ?
C6 C7 C49 117.1(4) . . ?
C8 C7 C49 117.1(4) . . ?
N3 C8 C7 123.7(4) . . ?
N3 C8 C9 108.8(3) . . ?
C7 C8 C9 127.4(4) . . ?
C10 C9 C8 106.6(4) . . ?
C10 C9 C22 123.8(4) . . ?
C8 C9 C22 129.6(4) . . ?
C9 C10 C11 107.5(4) . . ?
C9 C10 C31 130.2(4) . . ?
C11 C10 C31 122.3(4) . . ?
N3 C11 C12 125.9(4) . . ?
N3 C11 C10 110.0(3) . . ?
C12 C11 C10 124.0(4) . . ?
C13 C12 C11 128.5(4) . . ?
C13 C12 H12 115.8 . . ?
C11 C12 H12 115.7 . . ?
N4 C13 C12 125.7(4) . . ?
N4 C13 C14 109.9(4) . . ?
C12 C13 C14 124.4(4) . . ?
C15 C14 C13 107.6(4) . . ?
C15 C14 C37 128.9(4) . . ?
C13 C14 C37 123.4(4) . . ?
C14 C15 C16 106.9(3) . . ?
C14 C15 C23 123.6(4) . . ?
C16 C15 C23 129.5(4) . . ?
N4 C16 C17 124.1(4) . . ?
N4 C16 C15 108.3(4) . . ?
C17 C16 C15 127.6(4) . . ?
C16 C17 C18 125.5(4) . . ?
C16 C17 C55 117.9(3) . . ?
C18 C17 C55 116.2(4) . . ?
N1 C18 C17 124.2(4) . . ?
N1 C18 C19 108.6(3) . . ?
C17 C18 C19 127.0(4) . . ?
C20 C19 C18 107.2(3) . . ?
C20 C19 C24 123.4(4) . . ?
C18 C19 C24 129.2(4) . . ?
C19 C20 C1 106.9(3) . . ?
C19 C20 C43 127.5(4) . . ?
C1 C20 C43 125.7(3) . . ?
C5 C21 H21A 109.4 . . ?
C5 C21 H21B 109.5 . . ?
H21A C21 H21B 109.5 . . ?
C5 C21 H21C 109.5 . . ?
H21A C21 H21C 109.5 . . ?
H21B C21 H21C 109.5 . . ?
C9 C22 H22A 109.5 . . ?
C9 C22 H22B 109.5 . . ?
H22A C22 H22B 109.5 . . ?
C9 C22 H22C 109.5 . . ?
H22A C22 H22C 109.5 . . ?
H22B C22 H22C 109.5 . . ?
C15 C23 H23A 109.5 . . ?
C15 C23 H23B 109.5 . . ?
H23A C23 H23B 109.5 . . ?
C15 C23 H23C 109.5 . . ?
H23A C23 H23C 109.5 . . ?
H23B C23 H23C 109.5 . . ?
C19 C24 H24A 109.5 . . ?
C19 C24 H24B 109.5 . . ?
H24A C24 H24B 109.5 . . ?
C19 C24 H24C 109.5 . . ?
H24A C24 H24C 109.5 . . ?
H24B C24 H24C 109.5 . . ?
C4 C25 C26 113.9(3) . . ?
C4 C25 H25A 108.8 . . ?
C26 C25 H25A 108.8 . . ?
C4 C25 H25B 108.8 . . ?
C26 C25 H25B 108.8 . . ?
H25A C25 H25B 107.7 . . ?
C27 C26 C25 113.9(3) . . ?
C27 C26 H26A 108.8 . . ?
C25 C26 H26A 108.8 . . ?
C27 C26 H26B 108.8 . . ?
C25 C26 H26B 108.8 . . ?
H26A C26 H26B 107.7 . . ?
C26 C27 C28 115.4(4) . . ?
C26 C27 H27A 108.4 . . ?
C28 C27 H27A 108.4 . . ?
C26 C27 H27B 108.4 . . ?
C28 C27 H27B 108.5 . . ?
H27A C27 H27B 107.5 . . ?
C27 C28 C29 112.2(4) . . ?
C27 C28 H28A 109.1 . . ?
C29 C28 H28A 109.1 . . ?
C27 C28 H28B 109.2 . . ?
C29 C28 H28B 109.2 . . ?
H28A C28 H28B 107.9 . . ?
C30 C29 C28 114.7(5) . . ?
C30 C29 H29A 108.6 . . ?
C28 C29 H29A 108.6 . . ?
C30 C29 H29B 108.6 . . ?
C28 C29 H29B 108.6 . . ?
H29A C29 H29B 107.6 . . ?
C29 C30 H30A 109.4 . . ?
C29 C30 H30B 109.5 . . ?
H30A C30 H30B 109.5 . . ?
C29 C30 H30C 109.5 . . ?
H30A C30 H30C 109.5 . . ?
H30B C30 H30C 109.5 . . ?
C10 C31 C32 112.7(4) . . ?
C10 C31 H31A 109.1 . . ?
C32 C31 H31A 109.1 . . ?
C10 C31 H31B 109.1 . . ?
C32 C31 H31B 109.1 . . ?
H31A C31 H31B 107.8 . . ?
C33 C32 C31 112.7(4) . . ?
C33 C32 H32A 109.1 . . ?
C31 C32 H32A 109.0 . . ?
C33 C32 H32B 109.0 . . ?
C31 C32 H32B 109.1 . . ?
H32A C32 H32B 107.8 . . ?
C34 C33 C32 113.1(4) . . ?
C34 C33 H33A 109.0 . . ?
C32 C33 H33A 109.0 . . ?
C34 C33 H33B 108.9 . . ?
C32 C33 H33B 108.9 . . ?
H33A C33 H33B 107.8 . . ?
C33 C34 C35 114.5(4) . . ?
C33 C34 H34A 108.6 . . ?
C35 C34 H34A 108.6 . . ?
C33 C34 H34B 108.7 . . ?
C35 C34 H34B 108.6 . . ?
H34A C34 H34B 107.6 . . ?
C34 C35 C36 112.3(4) . . ?
C34 C35 H35A 109.1 . . ?
C36 C35 H35A 109.1 . . ?
C34 C35 H35B 109.2 . . ?
C36 C35 H35B 109.2 . . ?
H35A C35 H35B 107.9 . . ?
C35 C36 H36A 109.5 . . ?
C35 C36 H36B 109.5 . . ?
H36A C36 H36B 109.5 . . ?
C35 C36 H36C 109.5 . . ?
H36A C36 H36C 109.5 . . ?
H36B C36 H36C 109.5 . . ?
C14 C37 C38 110.2(4) . . ?
C14 C37 H37A 109.6 . . ?
C38 C37 H37A 109.6 . . ?
C14 C37 H37B 109.6 . . ?
C38 C37 H37B 109.6 . . ?
H37A C37 H37B 108.1 . . ?
C39 C38 C37 114.5(5) . . ?
C39 C38 H38A 108.5 . . ?
C37 C38 H38A 108.7 . . ?
C39 C38 H38B 108.6 . . ?
C37 C38 H38B 108.7 . . ?
H38A C38 H38B 107.6 . . ?
C38 C39 C40 113.4(7) . . ?
C38 C39 H39A 108.9 . . ?
C40 C39 H39A 109.2 . . ?
C38 C39 H39B 108.8 . . ?
C40 C39 H39B 108.6 . . ?
H39A C39 H39B 107.8 . . ?
C41 C40 C39 110.7(10) . . ?
C41 C40 H40A 109.5 . . ?
C39 C40 H40A 109.9 . . ?
C41 C40 H40B 108.9 . . ?
C39 C40 H40B 109.4 . . ?
H40A C40 H40B 108.2 . . ?
C40 C41 C42 111.8(17) . . ?
C40 C41 H41A 108.5 . . ?
C42 C41 H41A 109.7 . . ?
C40 C41 H41B 109.1 . . ?
C42 C41 H41B 109.7 . . ?
H41A C41 H41B 108.0 . . ?
C41' C40' H40C 109.5 . . ?
C41' C40' H40D 111.1 . . ?
H40C C40' H40D 108.3 . . ?
C42' C41' C40' 111.7(16) . . ?
C42' C41' H41C 109.5 . . ?
C40' C41' H41C 110.1 . . ?
C42' C41' H41D 108.7 . . ?
C40' C41' H41D 108.9 . . ?
H41C C41' H41D 107.8 . . ?
C41' C42' H42D 109.4 . . ?
C41' C42' H42E 109.1 . . ?
H42D C42' H42E 109.5 . . ?
C41' C42' H42F 109.9 . . ?
H42D C42' H42F 109.5 . . ?
H42E C42' H42F 109.5 . . ?
C20 C43 C44 114.6(4) . . ?
C20 C43 H43A 108.6 . . ?
C44 C43 H43A 108.6 . . ?
C20 C43 H43B 108.6 . . ?
C44 C43 H43B 108.6 . . ?
H43A C43 H43B 107.6 . . ?
C43 C44 C45 111.7(4) . . ?
C43 C44 H44A 109.3 . . ?
C45 C44 H44A 109.3 . . ?
C43 C44 H44B 109.3 . . ?
C45 C44 H44B 109.3 . . ?
H44A C44 H44B 107.9 . . ?
C46 C45 C44 115.3(5) . . ?
C46 C45 H45A 108.4 . . ?
C44 C45 H45A 108.4 . . ?
C46 C45 H45B 108.5 . . ?
C44 C45 H45B 108.5 . . ?
H45A C45 H45B 107.5 . . ?
C45 C46 C47 113.0(5) . . ?
C45 C46 H46A 109.0 . . ?
C47 C46 H46A 109.0 . . ?
C45 C46 H46B 109.0 . . ?
C47 C46 H46B 109.0 . . ?
H46A C46 H46B 107.8 . . ?
C46 C47 C48 114.0(6) . . ?
C46 C47 H47A 108.8 . . ?
C48 C47 H47A 108.8 . . ?
C46 C47 H47B 108.8 . . ?
C48 C47 H47B 108.8 . . ?
H47A C47 H47B 107.6 . . ?
C47 C48 H48A 109.5 . . ?
C47 C48 H48B 109.5 . . ?
H48A C48 H48B 109.5 . . ?
C47 C48 H48C 109.5 . . ?
H48A C48 H48C 109.5 . . ?
H48B C48 H48C 109.5 . . ?
C50 C49 C54 118.7(4) . . ?
C50 C49 C7 121.1(4) . . ?
C54 C49 C7 120.1(4) . . ?
C49 C50 C51 120.0(5) . . ?
C49 C50 H50 120.0 . . ?
C51 C50 H50 120.0 . . ?
C52 C51 C50 120.4(5) . . ?
C52 C51 H51 119.8 . . ?
C50 C51 H51 119.8 . . ?
C51 C52 C53 119.8(5) . . ?
C51 C52 H52 120.1 . . ?
C53 C52 H52 120.1 . . ?
C54 C53 C52 120.0(5) . . ?
C54 C53 H53 120.0 . . ?
C52 C53 H53 120.0 . . ?
C53 C54 C49 121.0(5) . . ?
C53 C54 H54 119.5 . . ?
C49 C54 H54 119.5 . . ?
C60 C55 C56 118.7(4) . . ?
C60 C55 C17 119.6(4) . . ?
C56 C55 C17 121.7(3) . . ?
C55 C56 C57 120.8(4) . . ?
C55 C56 H56 119.6 . . ?
C57 C56 H56 119.6 . . ?
C58 C57 C56 119.3(4) . . ?
C58 C57 H57 120.3 . . ?
C56 C57 H57 120.3 . . ?
C59 C58 C57 120.5(4) . . ?
C59 C58 H58 119.8 . . ?
C57 C58 H58 119.8 . . ?
C58 C59 C60 119.8(4) . . ?
C58 C59 H59 120.1 . . ?
C60 C59 H59 120.1 . . ?
C55 C60 C59 120.9(4) . . ?
C55 C60 H60 119.6 . . ?
C59 C60 H60 119.6 . . ?
N5 C61 C62 122.2(4) . . ?
N5 C61 H61 118.9 . . ?
C62 C61 H61 118.9 . . ?
C63 C62 C61 119.9(4) . . ?
C63 C62 H62 120.1 . . ?
C61 C62 H62 120.1 . . ?
C62 C63 C64 117.9(4) . . ?
C62 C63 H63 121.1 . . ?
C64 C63 H63 121.1 . . ?
C65 C64 C63 118.9(4) . . ?
C65 C64 H64 120.5 . . ?
C63 C64 H64 120.5 . . ?
N5 C65 C64 122.6(4) . . ?
N5 C65 H65 118.7 . . ?
C64 C65 H65 118.7 . . ?

loop_
_geom_bond_atom_site_label_1
_geom_bond_atom_site_label_2
_geom_bond_distance
_geom_bond_site_symmetry_2
_geom_bond_publ_flag
I1 Rh1 2.6305(5) . ?
Rh1 N1 2.044(3) . ?
Rh1 N3 2.047(3) . ?
Rh1 N2 2.050(3) . ?
Rh1 N4 2.051(3) . ?
Rh1 N5 2.139(3) . ?
N1 C1 1.374(5) . ?
N1 C18 1.380(5) . ?
N2 C3 1.372(5) . ?
N2 C6 1.393(5) . ?
N3 C11 1.370(5) . ?
N3 C8 1.381(5) . ?
N4 C13 1.370(5) . ?
N4 C16 1.382(5) . ?
N5 C61 1.326(5) . ?
N5 C65 1.338(5) . ?
C1 C2 1.380(5) . ?
C1 C20 1.448(5) . ?
C2 C3 1.384(5) . ?
C2 H2 0.9500 . ?
C3 C4 1.448(5) . ?
C4 C5 1.351(6) . ?
C4 C25 1.510(6) . ?
C5 C6 1.477(6) . ?
C5 C21 1.507(5) . ?
C6 C7 1.396(6) . ?
C7 C8 1.405(6) . ?
C7 C49 1.502(5) . ?
C8 C9 1.473(6) . ?
C9 C10 1.354(6) . ?
C9 C22 1.504(6) . ?
C10 C11 1.445(6) . ?
C10 C31 1.507(6) . ?
C11 C12 1.379(5) . ?
C12 C13 1.377(6) . ?
C12 H12 0.9500 . ?
C13 C14 1.438(5) . ?
C14 C15 1.353(6) . ?
C14 C37 1.517(6) . ?
C15 C16 1.472(5) . ?
C15 C23 1.511(6) . ?
C16 C17 1.395(6) . ?
C17 C18 1.409(5) . ?
C17 C55 1.493(5) . ?
C18 C19 1.469(6) . ?
C19 C20 1.359(5) . ?
C19 C24 1.502(5) . ?
C20 C43 1.496(6) . ?
C21 H21A 0.9800 . ?
C21 H21B 0.9800 . ?
C21 H21C 0.9800 . ?
C22 H22A 0.9800 . ?
C22 H22B 0.9800 . ?
C22 H22C 0.9800 . ?
C23 H23A 0.9800 . ?
C23 H23B 0.9800 . ?
C23 H23C 0.9800 . ?
C24 H24A 0.9800 . ?
C24 H24B 0.9800 . ?
C24 H24C 0.9800 . ?
C25 C26 1.531(5) . ?
C25 H25A 0.9900 . ?
C25 H25B 0.9900 . ?
C26 C27 1.513(6) . ?
C26 H26A 0.9900 . ?
C26 H26B 0.9900 . ?
C27 C28 1.525(6) . ?
C27 H27A 0.9900 . ?
C27 H27B 0.9900 . ?
C28 C29 1.545(7) . ?
C28 H28A 0.9900 . ?
C28 H28B 0.9900 . ?
C29 C30 1.503(7) . ?
C29 H29A 0.9900 . ?
C29 H29B 0.9900 . ?
C30 H30A 0.9800 . ?
C30 H30B 0.9800 . ?
C30 H30C 0.9800 . ?
C31 C32 1.544(5) . ?
C31 H31A 0.9900 . ?
C31 H31B 0.9900 . ?
C32 C33 1.528(6) . ?
C32 H32A 0.9900 . ?
C32 H32B 0.9900 . ?
C33 C34 1.512(6) . ?
C33 H33A 0.9900 . ?
C33 H33B 0.9900 . ?
C34 C35 1.519(6) . ?
C34 H34A 0.9900 . ?
C34 H34B 0.9900 . ?
C35 C36 1.520(6) . ?
C35 H35A 0.9900 . ?
C35 H35B 0.9900 . ?
C36 H36A 0.9800 . ?
C36 H36B 0.9800 . ?
C36 H36C 0.9800 . ?
C37 C38 1.550(7) . ?
C37 H37A 0.9900 . ?
C37 H37B 0.9900 . ?
C38 C39 1.499(7) . ?
C38 H38A 0.9900 . ?
C38 H38B 0.9900 . ?
C39 C40 1.545(9) . ?
C39 H39A 0.9900 . ?
C39 H39B 0.9900 . ?
C40 C41 1.490(16) . ?
C40 H40A 0.9900 . ?
C40 H40B 0.9900 . ?
C41 C42 1.47(3) . ?
C41 H41A 0.9900 . ?
C41 H41B 0.9900 . ?
C42 H42A 0.9800 . ?
C42 H42B 0.9800 . ?
C42 H42C 0.9800 . ?
C40' C41' 1.515(9) . ?
C40' H40C 0.9900 . ?
C40' H40D 0.9900 . ?
C41' C42' 1.62(2) . ?
C41' H41C 0.9900 . ?
C41' H41D 0.9900 . ?
C42' H42D 0.9800 . ?
C42' H42E 0.9800 . ?
C42' H42F 0.9800 . ?
C43 C44 1.533(5) . ?
C43 H43A 0.9900 . ?
C43 H43B 0.9900 . ?
C44 C45 1.541(6) . ?
C44 H44A 0.9900 . ?
C44 H44B 0.9900 . ?
C45 C46 1.523(6) . ?
C45 H45A 0.9900 . ?
C45 H45B 0.9900 . ?
C46 C47 1.537(8) . ?
C46 H46A 0.9900 . ?
C46 H46B 0.9900 . ?
C47 C48 1.543(7) . ?
C47 H47A 0.9900 . ?
C47 H47B 0.9900 . ?
C48 H48A 0.9800 . ?
C48 H48B 0.9800 . ?
C48 H48C 0.9800 . ?
C49 C50 1.383(6) . ?
C49 C54 1.402(6) . ?
C50 C51 1.401(7) . ?
C50 H50 0.9500 . ?
C51 C52 1.381(8) . ?
C51 H51 0.9500 . ?
C52 C53 1.381(8) . ?
C52 H52 0.9500 . ?
C53 C54 1.381(7) . ?
C53 H53 0.9500 . ?
C54 H54 0.9500 . ?
C55 C60 1.380(5) . ?
C55 C56 1.388(5) . ?
C56 C57 1.395(6) . ?
C56 H56 0.9500 . ?
C57 C58 1.380(7) . ?
C57 H57 0.9500 . ?
C58 C59 1.373(7) . ?
C58 H58 0.9500 . ?
C59 C60 1.391(6) . ?
C59 H59 0.9500 . ?
C60 H60 0.9500 . ?
C61 C62 1.383(6) . ?
C61 H61 0.9500 . ?
C62 C63 1.369(7) . ?
C62 H62 0.9500 . ?
C63 C64 1.397(6) . ?
C63 H63 0.9500 . ?
C64 C65 1.372(6) . ?
C64 H64 0.9500 . ?
C65 H65 0.9500 . ?

loop_
_geom_torsion_atom_site_label_1
_geom_torsion_atom_site_label_2
_geom_torsion_atom_site_label_3
_geom_torsion_atom_site_label_4
_geom_torsion
_geom_torsion_site_symmetry_1
_geom_torsion_site_symmetry_2
_geom_torsion_site_symmetry_3
_geom_torsion_site_symmetry_4
_geom_torsion_publ_flag
N3 Rh1 N1 C1 -76(5) . . . . ?
N2 Rh1 N1 C1 -0.3(3) . . . . ?
N4 Rh1 N1 C1 177.9(3) . . . . ?
N5 Rh1 N1 C1 -92.2(3) . . . . ?
I1 Rh1 N1 C1 91.4(3) . . . . ?
N3 Rh1 N1 C18 104(5) . . . . ?
N2 Rh1 N1 C18 179.6(3) . . . . ?
N4 Rh1 N1 C18 -2.2(3) . . . . ?
N5 Rh1 N1 C18 87.7(3) . . . . ?
I1 Rh1 N1 C18 -88.7(3) . . . . ?
N1 Rh1 N2 C3 3.0(3) . . . . ?
N3 Rh1 N2 C3 -178.5(3) . . . . ?
N4 Rh1 N2 C3 -85(4) . . . . ?
N5 Rh1 N2 C3 91.3(3) . . . . ?
I1 Rh1 N2 C3 -89.6(3) . . . . ?
N1 Rh1 N2 C6 176.5(3) . . . . ?
N3 Rh1 N2 C6 -5.0(3) . . . . ?
N4 Rh1 N2 C6 88(4) . . . . ?
N5 Rh1 N2 C6 -95.2(3) . . . . ?
I1 Rh1 N2 C6 84.0(3) . . . . ?
N1 Rh1 N3 C11 -106(5) . . . . ?
N2 Rh1 N3 C11 177.7(3) . . . . ?
N4 Rh1 N3 C11 -0.6(3) . . . . ?
N5 Rh1 N3 C11 -90.3(3) . . . . ?
I1 Rh1 N3 C11 86.0(3) . . . . ?
N1 Rh1 N3 C8 76(5) . . . . ?
N2 Rh1 N3 C8 -0.2(3) . . . . ?
N4 Rh1 N3 C8 -178.5(3) . . . . ?
N5 Rh1 N3 C8 91.8(3) . . . . ?
I1 Rh1 N3 C8 -91.9(3) . . . . ?
N1 Rh1 N4 C13 -173.4(3) . . . . ?
N3 Rh1 N4 C13 8.1(3) . . . . ?
N2 Rh1 N4 C13 -85(4) . . . . ?
N5 Rh1 N4 C13 98.4(3) . . . . ?
I1 Rh1 N4 C13 -80.8(3) . . . . ?
N1 Rh1 N4 C16 -5.6(3) . . . . ?
N3 Rh1 N4 C16 175.9(3) . . . . ?
N2 Rh1 N4 C16 83(4) . . . . ?
N5 Rh1 N4 C16 -93.8(3) . . . . ?
I1 Rh1 N4 C16 87.0(3) . . . . ?
N1 Rh1 N5 C61 59.2(3) . . . . ?
N3 Rh1 N5 C61 -120.3(3) . . . . ?
N2 Rh1 N5 C61 -33.1(3) . . . . ?
N4 Rh1 N5 C61 146.8(3) . . . . ?
I1 Rh1 N5 C61 159.7(12) . . . . ?
N1 Rh1 N5 C65 -115.8(3) . . . . ?
N3 Rh1 N5 C65 64.6(3) . . . . ?
N2 Rh1 N5 C65 151.9(3) . . . . ?
N4 Rh1 N5 C65 -28.2(3) . . . . ?
I1 Rh1 N5 C65 -15.3(16) . . . . ?
C18 N1 C1 C2 177.9(3) . . . . ?
Rh1 N1 C1 C2 -2.2(5) . . . . ?
C18 N1 C1 C20 -2.7(4) . . . . ?
Rh1 N1 C1 C20 177.2(2) . . . . ?
N1 C1 C2 C3 2.8(6) . . . . ?
C20 C1 C2 C3 -176.6(4) . . . . ?
C6 N2 C3 C2 -178.3(3) . . . . ?
Rh1 N2 C3 C2 -3.5(5) . . . . ?
C6 N2 C3 C4 1.6(4) . . . . ?
Rh1 N2 C3 C4 176.4(2) . . . . ?
C1 C2 C3 N2 0.5(6) . . . . ?
C1 C2 C3 C4 -179.4(4) . . . . ?
N2 C3 C4 C5 -2.2(4) . . . . ?
C2 C3 C4 C5 177.7(4) . . . . ?
N2 C3 C4 C25 176.1(3) . . . . ?
C2 C3 C4 C25 -4.0(6) . . . . ?
C3 C4 C5 C6 1.8(4) . . . . ?
C25 C4 C5 C6 -176.4(3) . . . . ?
C3 C4 C5 C21 -177.1(3) . . . . ?
C25 C4 C5 C21 4.7(6) . . . . ?
C3 N2 C6 C7 -179.1(3) . . . . ?
Rh1 N2 C6 C7 6.6(5) . . . . ?
C3 N2 C6 C5 -0.5(4) . . . . ?
Rh1 N2 C6 C5 -174.9(2) . . . . ?
C4 C5 C6 N2 -0.9(4) . . . . ?
C21 C5 C6 N2 177.9(4) . . . . ?
C4 C5 C6 C7 177.6(4) . . . . ?
C21 C5 C6 C7 -3.5(6) . . . . ?
N2 C6 C7 C8 -1.4(6) . . . . ?
C5 C6 C7 C8 -179.7(3) . . . . ?
N2 C6 C7 C49 179.6(3) . . . . ?
C5 C6 C7 C49 1.3(6) . . . . ?
C11 N3 C8 C7 -173.9(3) . . . . ?
Rh1 N3 C8 C7 4.3(5) . . . . ?
C11 N3 C8 C9 2.8(4) . . . . ?
Rh1 N3 C8 C9 -179.0(2) . . . . ?
C6 C7 C8 N3 -4.1(6) . . . . ?
C49 C7 C8 N3 174.8(3) . . . . ?
C6 C7 C8 C9 179.8(4) . . . . ?
C49 C7 C8 C9 -1.2(6) . . . . ?
N3 C8 C9 C10 -1.6(4) . . . . ?
C7 C8 C9 C10 175.0(3) . . . . ?
N3 C8 C9 C22 177.3(4) . . . . ?
C7 C8 C9 C22 -6.1(7) . . . . ?
C8 C9 C10 C11 -0.3(4) . . . . ?
C22 C9 C10 C11 -179.3(4) . . . . ?
C8 C9 C10 C31 -178.4(4) . . . . ?
C22 C9 C10 C31 2.6(6) . . . . ?
C8 N3 C11 C12 173.4(3) . . . . ?
Rh1 N3 C11 C12 -4.9(5) . . . . ?
C8 N3 C11 C10 -3.0(4) . . . . ?
Rh1 N3 C11 C10 178.7(2) . . . . ?
C9 C10 C11 N3 2.1(4) . . . . ?
C31 C10 C11 N3 -179.6(3) . . . . ?
C9 C10 C11 C12 -174.5(4) . . . . ?
C31 C10 C11 C12 3.8(6) . . . . ?
N3 C11 C12 C13 4.0(6) . . . . ?
C10 C11 C12 C13 180.0(4) . . . . ?
C16 N4 C13 C12 178.4(4) . . . . ?
Rh1 N4 C13 C12 -11.5(5) . . . . ?
C16 N4 C13 C14 -0.9(4) . . . . ?
Rh1 N4 C13 C14 169.2(2) . . . . ?
C11 C12 C13 N4 5.3(7) . . . . ?
C11 C12 C13 C14 -175.5(4) . . . . ?
N4 C13 C14 C15 2.1(4) . . . . ?
C12 C13 C14 C15 -177.2(4) . . . . ?
N4 C13 C14 C37 -173.7(4) . . . . ?
C12 C13 C14 C37 7.0(6) . . . . ?
C13 C14 C15 C16 -2.4(4) . . . . ?
C37 C14 C15 C16 173.2(4) . . . . ?
C13 C14 C15 C23 176.0(4) . . . . ?
C37 C14 C15 C23 -8.5(7) . . . . ?
C13 N4 C16 C17 178.1(3) . . . . ?
Rh1 N4 C16 C17 8.8(5) . . . . ?
C13 N4 C16 C15 -0.6(4) . . . . ?
Rh1 N4 C16 C15 -169.9(2) . . . . ?
C14 C15 C16 N4 1.9(4) . . . . ?
C23 C15 C16 N4 -176.3(4) . . . . ?
C14 C15 C16 C17 -176.7(4) . . . . ?
C23 C15 C16 C17 5.1(7) . . . . ?
N4 C16 C17 C18 -2.9(6) . . . . ?
C15 C16 C17 C18 175.5(4) . . . . ?
N4 C16 C17 C55 -176.0(3) . . . . ?
C15 C16 C17 C55 2.5(6) . . . . ?
C1 N1 C18 C17 -172.7(3) . . . . ?
Rh1 N1 C18 C17 7.4(5) . . . . ?
C1 N1 C18 C19 3.7(4) . . . . ?
Rh1 N1 C18 C19 -176.2(2) . . . . ?
C16 C17 C18 N1 -5.4(6) . . . . ?
C55 C17 C18 N1 167.8(3) . . . . ?
C16 C17 C18 C19 178.9(4) . . . . ?
C55 C17 C18 C19 -7.9(5) . . . . ?
N1 C18 C19 C20 -3.4(4) . . . . ?
C17 C18 C19 C20 172.8(3) . . . . ?
N1 C18 C19 C24 172.8(4) . . . . ?
C17 C18 C19 C24 -11.0(7) . . . . ?
C18 C19 C20 C1 1.7(4) . . . . ?
C24 C19 C20 C1 -174.8(4) . . . . ?
C18 C19 C20 C43 -178.5(3) . . . . ?
C24 C19 C20 C43 5.0(6) . . . . ?
N1 C1 C20 C19 0.6(4) . . . . ?
C2 C1 C20 C19 -180.0(3) . . . . ?
N1 C1 C20 C43 -179.2(3) . . . . ?
C2 C1 C20 C43 0.2(6) . . . . ?
C5 C4 C25 C26 82.8(5) . . . . ?
C3 C4 C25 C26 -95.2(4) . . . . ?
C4 C25 C26 C27 59.6(5) . . . . ?
C25 C26 C27 C28 -177.8(4) . . . . ?
C26 C27 C28 C29 175.1(4) . . . . ?
C27 C28 C29 C30 -176.5(5) . . . . ?
C9 C10 C31 C32 99.6(5) . . . . ?
C11 C10 C31 C32 -78.2(5) . . . . ?
C10 C31 C32 C33 172.2(4) . . . . ?
C31 C32 C33 C34 -179.9(4) . . . . ?
C32 C33 C34 C35 -178.4(4) . . . . ?
C33 C34 C35 C36 -179.1(4) . . . . ?
C15 C14 C37 C38 -91.3(6) . . . . ?
C13 C14 C37 C38 83.6(5) . . . . ?
C14 C37 C38 C39 -170.5(5) . . . . ?
C37 C38 C39 C40 169.9(7) . . . . ?
C38 C39 C40 C41 64.4(14) . . . . ?
C39 C40 C41 C42 -179.6(18) . . . . ?
C19 C20 C43 C44 -94.4(5) . . . . ?
C1 C20 C43 C44 85.4(5) . . . . ?
C20 C43 C44 C45 166.6(4) . . . . ?
C43 C44 C45 C46 169.5(4) . . . . ?
C44 C45 C46 C47 -76.8(6) . . . . ?
C45 C46 C47 C48 -175.0(5) . . . . ?
C6 C7 C49 C50 90.8(5) . . . . ?
C8 C7 C49 C50 -88.3(5) . . . . ?
C6 C7 C49 C54 -88.0(5) . . . . ?
C8 C7 C49 C54 93.0(5) . . . . ?
C54 C49 C50 C51 0.0(7) . . . . ?
C7 C49 C50 C51 -178.7(5) . . . . ?
C49 C50 C51 C52 1.1(9) . . . . ?
C50 C51 C52 C53 -1.3(10) . . . . ?
C51 C52 C53 C54 0.3(10) . . . . ?
C52 C53 C54 C49 0.8(9) . . . . ?
C50 C49 C54 C53 -1.0(7) . . . . ?
C7 C49 C54 C53 177.8(5) . . . . ?
C16 C17 C55 C60 94.5(5) . . . . ?
C18 C17 C55 C60 -79.2(5) . . . . ?
C16 C17 C55 C56 -86.0(5) . . . . ?
C18 C17 C55 C56 100.4(5) . . . . ?
C60 C55 C56 C57 0.6(6) . . . . ?
C17 C55 C56 C57 -179.0(4) . . . . ?
C55 C56 C57 C58 -1.1(7) . . . . ?
C56 C57 C58 C59 0.5(7) . . . . ?
C57 C58 C59 C60 0.6(7) . . . . ?
C56 C55 C60 C59 0.5(6) . . . . ?
C17 C55 C60 C59 -179.9(4) . . . . ?
C58 C59 C60 C55 -1.1(7) . . . . ?
C65 N5 C61 C62 0.2(6) . . . . ?
Rh1 N5 C61 C62 -174.8(3) . . . . ?
N5 C61 C62 C63 0.1(7) . . . . ?
C61 C62 C63 C64 -0.8(7) . . . . ?
C62 C63 C64 C65 1.2(7) . . . . ?
C61 N5 C65 C64 0.2(6) . . . . ?
Rh1 N5 C65 C64 175.4(3) . . . . ?
C63 C64 C65 N5 -0.9(7) . . . . ?
